data_1523729
loop_
_publ_author_name
'Grin', Yu.'
'Yarmolyuk, Ya.P.'
'Gladyshevskii, E.I.'

_publ_section_title
;
 The crystal structure of Ga21 Ho4 Ni10
;
_journal_name_full 'Doklady Akademii Nauk SSSR'
_journal_page_first 1102
_journal_page_last 1106
_journal_volume 245
_journal_year 1979
_chemical_formula_sum 'Ga21 Ho4 Ni10'
_space_group_IT_number 12
_symmetry_space_group_name_Hall '-B 2'
_symmetry_space_group_name_H-M 'B 1 1 2/m'
_cell_angle_alpha 90
_cell_angle_beta 90
_cell_angle_gamma 125.8
_cell_formula_units_Z 2
_cell_length_a 20.802
_cell_length_b 15.346
_cell_length_c 4.0736
_cell_volume 1054.712
_citation_journal_id_ASTM DANKAS
_cod_data_source_file Grin_DANKAS_1979_175.cif
_cod_data_source_block Ga21Ho4Ni10
_cod_original_cell_volume 1054.711
_cod_original_sg_symbol_Hall '-C 2y (-x,z,y)'
_cod_database_code 1523729

loop_
_symmetry_equiv_pos_as_xyz
x,y,z
-x,-y,z
-x,-y,-z
x,y,-z
x+1/2,y,z+1/2
-x+1/2,-y,z+1/2
-x+1/2,-y,-z+1/2
x+1/2,y,-z+1/2

loop_
_atom_site_label
_atom_site_type_symbol
_atom_site_fract_x
_atom_site_fract_y
_atom_site_fract_z
_atom_site_occupancy
_atom_site_U_iso_or_equiv
Ni1 Ni 0.2477 0.1131 0 1 0.0
Ga1 Ga 0.5 0 0 1 0.0
Ni4 Ni 0.8669 0.395 0 1 0.0
Ni2 Ni 0.025 0.1101 0 1 0.0
Ga6 Ga 0.9941 0.40853 0 1 0.0
Ga8 Ga 0.6117 0.1948 0 1 0.0
Ho2 Ho 0.8805 0.1659 0 1 0.0
Ga5 Ga 0.3727 0.3037 0 1 0.0
Ga3 Ga 0.4599 0.1257 0 1 0.0
Ga2 Ga 0.1125 0.0501 0 1 0.0
Ga4 Ga 0.0647 0.2951 0 1 0.0
Ho1 Ho 0.2776 0.3209 0 1 0.0
Ga9 Ga 0.6032 0.4989 0 1 0.0
Ga7 Ga 0.7513 0.2048 0 1 0.0
Ni3 Ni 0.6523 0.3856 0 1 0.0
Ni5 Ni 0.4981 0.3133 0 1 0.0
Ga11 Ga 0.7022 0.0026 0 1 0.0
Ga10 Ga 0.2004 0.503 0 1 0.0
